data_4110953
loop_
_publ_author_name
'Per Restorp'
'Andreas Fischer'
'Peter Somfai'

_publ_contact_author_address
;
Organic Chemistry
School of Chemical Science and Engineering
Royal Institute of Technology
100 44 Stockholm
Sweden
;
_publ_contact_author_email Somfai@kth.se
_publ_contact_author_fax '+46(0)8 791-2333'
_publ_contact_author_name 'Peter Somfai'
_publ_contact_author_phone '+46(0)8 790-6960'
_publ_section_title
;
 Stereoselective Synthesis of Functionalized Pyrrolidines via a [3 +
 2]-Annulation of N-Ts-\a-Amino Aldehydes and 1,3-Bis(silyl)propenes
;
_journal_name_full 'Journal of the American Chemical Society'
_journal_page_first 12646
_journal_page_last 12647
_journal_paper_doi 10.1021/ja0647102
_journal_volume 128
_journal_year 2006
_chemical_compound_source 'Local laboratory'
_chemical_formula_moiety 'C31 H43 N O3 S Si2'
_chemical_formula_sum 'C31 H43 N O3 S Si2'
_chemical_formula_weight 565.91
_chemical_name_systematic
;
 ?
;
_space_group_IT_number 14
_symmetry_cell_setting monoclinic
_symmetry_space_group_name_Hall '-P 2ybc'
_symmetry_space_group_name_H-M 'P 1 21/c 1'
_atom_sites_solution_primary direct
_atom_sites_solution_secondary difmap
_audit_creation_method maXus
_cell_angle_alpha 90.00
_cell_angle_beta 103.88(2)
_cell_angle_gamma 90.00
_cell_formula_units_Z 4
_cell_length_a 11.099(2)
_cell_length_b 20.496(4)
_cell_length_c 14.776(3)
_cell_measurement_reflns_used 33
_cell_measurement_temperature 299
_cell_measurement_theta_max 15.9
_cell_measurement_theta_min 4.5
_cell_volume 3263.2(11)
_computing_cell_refinement 'Dirax/lsq (Duisenberg & Schreurs, 1989-2000)'
_computing_data_collection KappaCCD
_computing_data_reduction EvalCCD
_computing_structure_refinement 'SHELXL-97 (Sheldrick, 1997)'
_computing_structure_solution 'SIR97(Cascarano al.,Acta Cryst.,1996,A52,C-79)'
_diffrn_measured_fraction_theta_full 0.986
_diffrn_measured_fraction_theta_max 0.986
_diffrn_measurement_device 'Bruker-Nonius KappaCCD'
_diffrn_measurement_method '\f & \w'
_diffrn_radiation_source 'fine-focus sealed tube'
_diffrn_radiation_type MoK\a
_diffrn_radiation_wavelength_id all
_diffrn_reflns_av_R_equivalents 0.118
_diffrn_reflns_av_sigmaI/netI 0.086
_diffrn_reflns_limit_h_max 13
_diffrn_reflns_limit_h_min -13
_diffrn_reflns_limit_k_max 24
_diffrn_reflns_limit_k_min -22
_diffrn_reflns_limit_l_max 16
_diffrn_reflns_limit_l_min -17
_diffrn_reflns_number 18955
_diffrn_reflns_theta_full 23.5
_diffrn_reflns_theta_max 23.5
_diffrn_reflns_theta_min 4.6
_diffrn_standards_number 0
_exptl_absorpt_coefficient_mu 0.203
_exptl_absorpt_correction_type none
_exptl_crystal_colour Colourless
_exptl_crystal_density_diffrn 1.152
_exptl_crystal_description Needle
_exptl_crystal_size_max 0.49
_exptl_crystal_size_mid 0.13
_exptl_crystal_size_min 0.04
_refine_diff_density_max 0.288
_refine_diff_density_min -0.272
_refine_diff_density_rms 0.058
_refine_ls_extinction_method none
_refine_ls_goodness_of_fit_ref 1.214
_refine_ls_hydrogen_treatment constr
_refine_ls_matrix_type full
_refine_ls_number_parameters 355
_refine_ls_number_reflns 4780
_refine_ls_number_restraints 0
_refine_ls_restrained_S_all 1.214
_refine_ls_R_factor_all 0.1636
_refine_ls_R_factor_gt 0.0846
_refine_ls_shift/su_max 0.000
_refine_ls_shift/su_mean 0.000
_refine_ls_structure_factor_coef Fsqd
_refine_ls_weighting_details 'calc w=1/[\s^2^(Fo^2^)+(0.0000P)^2^+6.0281P] where P=(Fo^2^+2Fc^2^)/3'
_refine_ls_weighting_scheme calc
_refine_ls_wR_factor_gt 0.1283
_refine_ls_wR_factor_ref 0.1644
_reflns_number_gt 2762
_reflns_number_total 4780
_reflns_threshold_expression I>2\s(I)
_cod_data_source_file ja0647102si20060703_101800.cif
_cod_data_source_block shelx
_cod_original_cell_volume 3263.3(11)
_cod_original_sg_symbol_H-M 'P 21/c'
_cod_database_code 4110953

loop_
_symmetry_equiv_pos_as_xyz
'x, y, z'
'-x, y+1/2, -z+1/2'
'-x, -y, -z'
'x, -y-1/2, z-1/2'

loop_
_atom_site_label
_atom_site_type_symbol
_atom_site_fract_x
_atom_site_fract_y
_atom_site_fract_z
_atom_site_U_iso_or_equiv
_atom_site_adp_type
_atom_site_occupancy
_atom_site_symmetry_multiplicity
_atom_site_calc_flag
_atom_site_refinement_flags
S1 S 0.43921(15) 0.26145(8) 0.18320(10) 0.0531(4) Uani 1 1 d .
Si1 Si 0.30078(16) 0.09829(8) -0.07641(11) 0.0529(5) Uani 1 1 d .
Si2 Si 0.14762(15) 0.33964(9) -0.01953(12) 0.0561(5) Uani 1 1 d .
O1 O 0.3248(4) 0.29263(19) 0.1869(3) 0.0612(11) Uani 1 1 d .
O2 O 0.5539(4) 0.2892(2) 0.2329(3) 0.0682(12) Uani 1 1 d .
O3 O 0.5984(4) 0.1476(2) -0.0548(3) 0.0752(14) Uani 1 1 d .
C20 C 0.5220(5) 0.1718(3) 0.0017(4) 0.0521(15) Uani 1 1 d .
C17 C 0.2541(5) 0.2810(3) -0.0570(4) 0.0475(15) Uani 1 1 d .
C21 C 0.5577(5) 0.2387(3) 0.0470(4) 0.0492(15) Uani 1 1 d .
N1 N 0.4417(4) 0.2576(2) 0.0740(3) 0.0446(11) Uani 1 1 d .
C18 C 0.3313(5) 0.2291(3) 0.0064(3) 0.0399(13) Uani 1 1 d .
C19 C 0.3856(5) 0.1780(3) -0.0493(4) 0.0416(13) Uani 1 1 d .
C26 C 0.5408(7) 0.1454(4) 0.2530(4) 0.070(2) Uani 1 1 d .
C11 C 0.0411(6) 0.3673(4) -0.1310(5) 0.0676(19) Uani 1 1 d .
C22 C 0.5964(5) 0.2908(3) -0.0143(4) 0.0535(16) Uani 1 1 d .
C25 C 0.4328(6) 0.1817(3) 0.2249(4) 0.0535(16) Uani 1 1 d .
C30 C 0.3201(8) 0.1559(4) 0.2299(4) 0.075(2) Uani 1 1 d .
C23 C 0.5881(7) 0.3590(4) 0.0248(5) 0.085(2) Uani 1 1 d .
C3 C 0.1309(6) 0.1131(3) -0.1107(4) 0.0568(17) Uani 1 1 d .
C2 C 0.3511(6) 0.0597(3) -0.1736(4) 0.0684(19) Uani 1 1 d .
C28 C 0.4212(12) 0.0557(4) 0.2892(6) 0.096(3) Uani 1 1 d .
C27 C 0.5317(9) 0.0821(4) 0.2845(5) 0.089(3) Uani 1 1 d .
C9 C 0.2275(7) 0.4113(3) 0.0408(5) 0.086(2) Uani 1 1 d .
C1 C 0.3380(7) 0.0440(3) 0.0263(5) 0.084(2) Uani 1 1 d .
C10 C 0.0548(6) 0.2979(4) 0.0501(5) 0.087(2) Uani 1 1 d .
C16 C -0.0206(7) 0.3234(5) -0.1946(6) 0.108(3) Uani 1 1 d .
C24 C 0.7281(6) 0.2798(4) -0.0228(5) 0.098(3) Uani 1 1 d .
C4 C 0.0721(7) 0.1340(4) -0.1989(5) 0.078(2) Uani 1 1 d .
C7 C -0.0776(9) 0.1141(5) -0.0824(9) 0.122(4) Uani 1 1 d .
C12 C 0.0199(8) 0.4320(5) -0.1557(7) 0.121(3) Uani 1 1 d .
C8 C 0.0507(8) 0.1042(4) -0.0518(5) 0.091(2) Uani 1 1 d .
C5 C -0.0538(8) 0.1436(4) -0.2284(7) 0.103(3) Uani 1 1 d .
C13 C -0.0554(12) 0.4509(7) -0.2392(10) 0.168(5) Uani 1 1 d .
C6 C -0.1268(9) 0.1339(5) -0.1698(9) 0.112(3) Uani 1 1 d .
C29 C 0.3164(9) 0.0925(5) 0.2625(5) 0.092(2) Uani 1 1 d .
C14 C -0.1154(12) 0.4055(9) -0.2989(8) 0.161(6) Uani 1 1 d .
C31 C 0.4154(12) -0.0130(4) 0.3253(7) 0.155(5) Uani 1 1 d .
C15 C -0.0976(8) 0.3414(6) -0.2803(6) 0.149(5) Uani 1 1 d .
H3 H 0.5886 0.1698 -0.1022 0.113 Uiso 1 1 calc R
H17A H 0.2079 0.2552 -0.1079 0.057 Uiso 1 1 d R
H17B H 0.3178 0.3047 -0.0769 0.057 Uiso 1 1 d R
H26 H 0.6179 0.1652 0.2493 0.084 Uiso 1 1 d R
H22 H 0.5395 0.2881 -0.0745 0.064 Uiso 1 1 d R
H30 H 0.2470 0.1825 0.2120 0.090 Uiso 1 1 d R
H23A H 0.6174 0.3904 -0.0131 0.101 Uiso 1 1 calc R
H23B H 0.6383 0.3610 0.0875 0.101 Uiso 1 1 calc R
H23C H 0.5034 0.3684 0.0248 0.101 Uiso 1 1 calc R
H2A H 0.3126 0.0177 -0.1862 0.082 Uiso 1 1 calc R
H2B H 0.4396 0.0547 -0.1573 0.082 Uiso 1 1 calc R
H2C H 0.3271 0.0866 -0.2281 0.082 Uiso 1 1 calc R
H27 H 0.6048 0.0558 0.3046 0.106 Uiso 1 1 d R
H9A H 0.1682 0.4396 0.0586 0.103 Uiso 1 1 calc R
H9B H 0.2683 0.4343 0.0000 0.103 Uiso 1 1 calc R
H9C H 0.2879 0.3976 0.0955 0.103 Uiso 1 1 calc R
H1A H 0.2999 0.0023 0.0100 0.101 Uiso 1 1 calc R
H1B H 0.3072 0.0629 0.0758 0.101 Uiso 1 1 calc R
H1C H 0.4263 0.0388 0.0464 0.101 Uiso 1 1 calc R
H10A H -0.0062 0.3274 0.0628 0.104 Uiso 1 1 calc R
H10B H 0.1081 0.2835 0.1078 0.104 Uiso 1 1 calc R
H10C H 0.0141 0.2609 0.0161 0.104 Uiso 1 1 calc R
H16 H -0.0106 0.2776 -0.1812 0.130 Uiso 1 1 d R
H24A H 0.7534 0.3157 -0.0557 0.118 Uiso 1 1 calc R
H24B H 0.7321 0.2400 -0.0564 0.118 Uiso 1 1 calc R
H24C H 0.7825 0.2767 0.0383 0.118 Uiso 1 1 calc R
H4 H 0.1212 0.1421 -0.2431 0.094 Uiso 1 1 d R
H7 H -0.1323 0.1073 -0.0418 0.146 Uiso 1 1 d R
H12 H 0.0566 0.4652 -0.1118 0.145 Uiso 1 1 d R
H8 H 0.0845 0.0903 0.0113 0.110 Uiso 1 1 d R
H5 H -0.0897 0.1572 -0.2913 0.123 Uiso 1 1 d R
H13 H -0.0620 0.4962 -0.2561 0.202 Uiso 1 1 d R
H6 H -0.2143 0.1418 -0.1905 0.134 Uiso 1 1 d R
H29 H 0.2390 0.0731 0.2661 0.111 Uiso 1 1 d R
H14 H -0.1699 0.4185 -0.3568 0.193 Uiso 1 1 d R
H31A H 0.3370 -0.0198 0.3405 0.186 Uiso 1 1 calc R
H31B H 0.4813 -0.0193 0.3801 0.186 Uiso 1 1 calc R
H31C H 0.4244 -0.0437 0.2782 0.186 Uiso 1 1 calc R
H15 H -0.1395 0.3073 -0.3203 0.179 Uiso 1 1 d R
H20 H 0.5277 0.1406 0.0536 0.038(14) Uiso 1 1 d R
H18 H 0.2778 0.2085 0.0424 0.012(10) Uiso 1 1 d R
H19 H 0.3826 0.1972 -0.1109 0.047(15) Uiso 1 1 d R
H21 H 0.6257 0.2358 0.1036 0.041(13) Uiso 1 1 d R

loop_
_atom_site_aniso_label
_atom_site_aniso_U_11
_atom_site_aniso_U_22
_atom_site_aniso_U_33
_atom_site_aniso_U_23
_atom_site_aniso_U_13
_atom_site_aniso_U_12
S1 0.0610(10) 0.0622(10) 0.0337(8) -0.0067(8) 0.0066(7) 0.0075(8)
Si1 0.0606(11) 0.0529(10) 0.0445(10) -0.0068(9) 0.0113(8) 0.0009(9)
Si2 0.0461(10) 0.0617(11) 0.0572(11) -0.0060(9) 0.0060(8) 0.0128(9)
O1 0.071(3) 0.068(3) 0.047(2) -0.006(2) 0.021(2) 0.024(2)
O2 0.069(3) 0.082(3) 0.043(2) -0.016(2) -0.006(2) -0.009(2)
O3 0.058(3) 0.091(4) 0.082(4) -0.018(3) 0.026(3) 0.022(2)
C20 0.043(3) 0.072(4) 0.041(3) -0.002(3) 0.008(3) 0.012(3)
C17 0.039(3) 0.055(4) 0.045(3) -0.005(3) 0.005(3) 0.000(3)
C21 0.033(3) 0.072(4) 0.038(3) -0.002(3) 0.001(3) 0.009(3)
N1 0.044(3) 0.063(3) 0.025(2) -0.004(2) 0.005(2) 0.002(2)
C18 0.038(3) 0.050(3) 0.030(3) -0.002(3) 0.004(2) -0.001(3)
C19 0.047(3) 0.047(3) 0.029(3) -0.002(3) 0.006(2) 0.008(3)
C26 0.086(5) 0.084(5) 0.035(4) 0.010(4) 0.006(3) 0.027(4)
C11 0.055(4) 0.071(5) 0.071(5) 0.001(4) 0.004(4) 0.022(4)
C22 0.042(3) 0.075(4) 0.041(4) -0.005(3) 0.005(3) -0.006(3)
C25 0.075(4) 0.057(4) 0.027(3) 0.000(3) 0.010(3) 0.012(4)
C30 0.103(6) 0.077(5) 0.053(4) 0.000(4) 0.035(4) 0.008(5)
C23 0.083(5) 0.093(6) 0.077(5) -0.001(4) 0.019(4) -0.023(4)
C3 0.061(4) 0.058(4) 0.052(4) -0.015(3) 0.015(3) -0.009(3)
C2 0.080(5) 0.064(4) 0.060(4) -0.013(3) 0.014(4) 0.004(4)
C28 0.158(9) 0.073(6) 0.072(6) 0.006(5) 0.060(6) 0.012(7)
C27 0.132(8) 0.086(6) 0.048(4) 0.019(4) 0.024(5) 0.048(6)
C9 0.090(5) 0.064(5) 0.094(6) -0.011(4) 0.003(4) 0.008(4)
C1 0.113(6) 0.066(5) 0.071(5) 0.007(4) 0.016(4) 0.001(4)
C10 0.050(4) 0.126(7) 0.087(5) -0.004(5) 0.022(4) 0.010(4)
C16 0.088(6) 0.104(7) 0.100(6) -0.019(5) -0.041(5) 0.031(5)
C24 0.051(4) 0.150(8) 0.097(6) -0.006(5) 0.028(4) -0.021(5)
C4 0.060(5) 0.102(6) 0.070(5) -0.004(4) 0.008(4) 0.002(4)
C7 0.061(6) 0.162(10) 0.157(10) -0.037(8) 0.058(6) -0.020(6)
C12 0.112(7) 0.095(7) 0.133(8) 0.007(6) -0.017(6) 0.035(6)
C8 0.092(6) 0.121(7) 0.068(5) -0.012(5) 0.033(5) -0.017(5)
C5 0.070(6) 0.135(8) 0.097(7) -0.006(6) 0.006(5) 0.006(5)
C13 0.158(11) 0.131(10) 0.179(13) 0.062(10) -0.033(10) 0.057(9)
C6 0.060(6) 0.130(8) 0.136(9) -0.041(7) 0.005(7) -0.003(5)
C29 0.124(7) 0.090(6) 0.081(6) -0.004(5) 0.059(5) -0.009(6)
C14 0.142(11) 0.211(16) 0.103(9) 0.012(9) -0.022(7) 0.094(11)
C31 0.271(14) 0.088(7) 0.133(9) 0.045(6) 0.102(9) 0.034(8)
C15 0.114(8) 0.192(12) 0.107(8) -0.047(8) -0.043(6) 0.071(8)

loop_
_atom_type_symbol
_atom_type_description
_atom_type_scat_dispersion_real
_atom_type_scat_dispersion_imag
_atom_type_scat_source
C C 0.0033 0.0016 'International Tables Vol C Tables 4.2.6.8 and 6.1.1.4'
H H 0.0000 0.0000 'International Tables Vol C Tables 4.2.6.8 and 6.1.1.4'
N N 0.0061 0.0033 'International Tables Vol C Tables 4.2.6.8 and 6.1.1.4'
O O 0.0106 0.0060 'International Tables Vol C Tables 4.2.6.8 and 6.1.1.4'
S S 0.1246 0.1234 'International Tables Vol C Tables 4.2.6.8 and 6.1.1.4'
Si Si 0.0817 0.0704 'International Tables Vol C Tables 4.2.6.8 and 6.1.1.4'

loop_
_diffrn_radiation_wavelength
0.71073

loop_
_geom_angle_atom_site_label_1
_geom_angle_atom_site_label_2
_geom_angle_atom_site_label_3
_geom_angle
O2 S1 O1 119.5(3)
O2 S1 N1 107.8(2)
O1 S1 N1 106.7(2)
O2 S1 C25 107.3(3)
O1 S1 C25 106.9(3)
N1 S1 C25 108.4(3)
C2 Si1 C1 109.4(3)
C2 Si1 C3 109.6(3)
C1 Si1 C3 109.6(3)
C2 Si1 C19 108.1(3)
C1 Si1 C19 110.3(3)
C3 Si1 C19 109.9(3)
C10 Si2 C9 111.9(4)
C10 Si2 C17 110.4(3)
C9 Si2 C17 113.3(3)
C10 Si2 C11 108.3(3)
C9 Si2 C11 108.4(3)
C17 Si2 C11 104.2(3)
O3 C20 C19 113.7(5)
O3 C20 C21 116.2(5)
C19 C20 C21 105.2(4)
C18 C17 Si2 124.5(4)
N1 C21 C22 111.3(5)
N1 C21 C20 101.5(4)
C22 C21 C20 116.5(5)
C21 N1 C18 110.0(4)
C21 N1 S1 120.2(3)
C18 N1 S1 118.4(3)
N1 C18 C17 112.7(4)
N1 C18 C19 104.9(4)
C17 C18 C19 112.1(4)
C20 C19 C18 105.2(4)
C20 C19 Si1 114.8(4)
C18 C19 Si1 117.7(4)
C25 C26 C27 118.3(7)
C16 C11 C12 115.3(7)
C16 C11 Si2 121.0(6)
C12 C11 Si2 123.7(6)
C24 C22 C23 108.4(6)
C24 C22 C21 111.1(5)
C23 C22 C21 111.4(5)
C30 C25 C26 120.6(6)
C30 C25 S1 119.4(5)
C26 C25 S1 120.0(6)
C25 C30 C29 118.7(7)
C4 C3 C8 113.7(6)
C4 C3 Si1 121.9(5)
C8 C3 Si1 124.4(5)
C27 C28 C29 118.8(8)
C27 C28 C31 120.3(10)
C29 C28 C31 120.9(10)
C28 C27 C26 121.9(8)
C11 C16 C15 123.3(9)
C5 C4 C3 124.0(8)
C6 C7 C8 120.2(9)
C13 C12 C11 122.5(10)
C3 C8 C7 121.9(8)
C6 C5 C4 120.1(9)
C14 C13 C12 119.7(11)
C5 C6 C7 120.1(9)
C28 C29 C30 121.6(8)
C13 C14 C15 121.1(11)
C14 C15 C16 118.0(10)
C20 O3 H3 109.5
O3 C20 H20 107.1
C19 C20 H20 107.9
C21 C20 H20 106.3
C18 C17 H17A 102.3
Si2 C17 H17A 109.3
C18 C17 H17B 101.2
Si2 C17 H17B 109.3
H17A C17 H17B 109.5
N1 C21 H21 108.9
C22 C21 H21 106.2
C20 C21 H21 112.3
N1 C18 H18 108.1
C17 C18 H18 108.0
C19 C18 H18 111.1
C20 C19 H19 107.4
C18 C19 H19 107.0
Si1 C19 H19 104.2
C25 C26 H26 118.2
C27 C26 H26 123.5
C24 C22 H22 110.4
C23 C22 H22 108.6
C21 C22 H22 107.0
C25 C30 H30 119.0
C29 C30 H30 122.2
C22 C23 H23A 109.5
C22 C23 H23B 109.5
H23A C23 H23B 109.5
C22 C23 H23C 109.5
H23A C23 H23C 109.5
H23B C23 H23C 109.5
Si1 C2 H2A 109.5
Si1 C2 H2B 109.5
H2A C2 H2B 109.5
Si1 C2 H2C 109.5
H2A C2 H2C 109.5
H2B C2 H2C 109.5
C28 C27 H27 117.8
C26 C27 H27 120.2
Si2 C9 H9A 109.5
Si2 C9 H9B 109.5
H9A C9 H9B 109.5
Si2 C9 H9C 109.5
H9A C9 H9C 109.5
H9B C9 H9C 109.5
Si1 C1 H1A 109.5
Si1 C1 H1B 109.5
H1A C1 H1B 109.5
Si1 C1 H1C 109.5
H1A C1 H1C 109.5
H1B C1 H1C 109.5
Si2 C10 H10A 109.5
Si2 C10 H10B 109.5
H10A C10 H10B 109.5
Si2 C10 H10C 109.5
H10A C10 H10C 109.5
H10B C10 H10C 109.5
C11 C16 H16 119.3
C15 C16 H16 117.4
C22 C24 H24A 109.5
C22 C24 H24B 109.5
H24A C24 H24B 109.5
C22 C24 H24C 109.5
H24A C24 H24C 109.5
H24B C24 H24C 109.5
C5 C4 H4 117.3
C3 C4 H4 118.7
C6 C7 H7 118.3
C8 C7 H7 121.5
C13 C12 H12 118.4
C11 C12 H12 119.0
C3 C8 H8 118.9
C7 C8 H8 119.1
C6 C5 H5 119.7
C4 C5 H5 120.1
C14 C13 H13 120.2
C12 C13 H13 120.0
C5 C6 H6 119.6
C7 C6 H6 120.3
C28 C29 H29 117.8
C30 C29 H29 120.6
C13 C14 H14 120.1
C15 C14 H14 118.8
C28 C31 H31A 109.5
C28 C31 H31B 109.5
H31A C31 H31B 109.5
C28 C31 H31C 109.5
H31A C31 H31C 109.5
H31B C31 H31C 109.5
C14 C15 H15 124.0
C16 C15 H15 117.8

loop_
_geom_bond_atom_site_label_1
_geom_bond_atom_site_label_2
_geom_bond_distance
S1 O2 1.426(4)
S1 O1 1.435(4)
S1 N1 1.622(4)
S1 C25 1.754(6)
Si1 C2 1.840(6)
Si1 C1 1.846(7)
Si1 C3 1.857(6)
Si1 C19 1.880(6)
Si2 C10 1.832(7)
Si2 C9 1.833(7)
Si2 C17 1.861(5)
Si2 C11 1.870(7)
O3 C20 1.415(6)
C20 C19 1.526(7)
C20 C21 1.535(8)
C17 C18 1.535(7)
C21 N1 1.488(6)
C21 C22 1.527(8)
N1 C18 1.501(6)
C18 C19 1.542(7)
C26 C25 1.388(8)
C26 C27 1.389(10)
C11 C16 1.361(9)
C11 C12 1.381(10)
C22 C24 1.515(8)
C22 C23 1.523(9)
C25 C30 1.376(9)
C30 C29 1.389(10)
C3 C4 1.378(8)
C3 C8 1.398(9)
C28 C27 1.358(11)
C28 C29 1.363(11)
C28 C31 1.513(11)
C16 C15 1.396(11)
C4 C5 1.375(10)
C7 C6 1.339(12)
C7 C8 1.402(11)
C12 C13 1.369(13)
C5 C6 1.334(12)
C13 C14 1.344(15)
C14 C15 1.347(16)
O3 H3 0.8200
C20 H20 0.9889
C17 H17A 0.9600
C17 H17B 0.9599
C21 H21 0.9856
C18 H18 0.9819
C19 H19 0.9842
C26 H26 0.9599
C22 H22 0.9601
C30 H30 0.9599
C23 H23A 0.9600
C23 H23B 0.9600
C23 H23C 0.9600
C2 H2A 0.9600
C2 H2B 0.9600
C2 H2C 0.9600
C27 H27 0.9600
C9 H9A 0.9600
C9 H9B 0.9600
C9 H9C 0.9600
C1 H1A 0.9600
C1 H1B 0.9600
C1 H1C 0.9600
C10 H10A 0.9600
C10 H10B 0.9600
C10 H10C 0.9600
C16 H16 0.9599
C24 H24A 0.9600
C24 H24B 0.9600
C24 H24C 0.9600
C4 H4 0.9600
C7 H7 0.9601
C12 H12 0.9600
C8 H8 0.9601
C5 H5 0.9603
C13 H13 0.9605
C6 H6 0.9600
C29 H29 0.9601
C14 H14 0.9600
C31 H31A 0.9600
C31 H31B 0.9600
C31 H31C 0.9600
C15 H15 0.9601
